data_7016247
loop_
_publ_author_name
'McLellan, R.'
'Boag, N. M.'
'Dodds, K.'
'Ellis, D.'
'Macgregor, S. A.'
'McKay, D.'
'Masters, S. L.'
'Noble-Eddy, R'
'Platt, N. P.'
'Rankin, D. W. H.'
'Robertson, H. E.'
'Rosair, G. M.'
'Welch, A. J.'

_publ_section_title
;
 New chemistry of 1,2-closo-P(2)B(10)H(10) and
 1,2-closo-As(2)B(10)H(10); in silico and gas electron diffraction
 structures, and new metalladiphospha- and metalladiarsaboranes.
;
_journal_issue 27
_journal_name_full 'Dalton transactions (Cambridge, England : 2003)'
_journal_page_first 7181
_journal_page_last 7192
_journal_paper_doi 10.1039/c1dt10540j
_journal_volume 40
_journal_year 2011
_chemical_formula_sum 'C5 H14 B9 Co P2'
_chemical_formula_weight 292.32
_space_group_IT_number 11
_symmetry_cell_setting monoclinic
_symmetry_space_group_name_Hall '-P 2yb'
_symmetry_space_group_name_H-M 'P 1 21/m 1'
_atom_sites_solution_hydrogens geom
_atom_sites_solution_primary direct
_atom_sites_solution_secondary difmap
_audit_creation_method SHELXL-97
_cell_angle_alpha 90.00
_cell_angle_beta 113.024(12)
_cell_angle_gamma 90.00
_cell_formula_units_Z 2
_cell_length_a 7.220(5)
_cell_length_b 10.652(8)
_cell_length_c 8.821(6)
_cell_measurement_reflns_used 9300
_cell_measurement_temperature 100(2)
_cell_measurement_theta_max 31.97
_cell_measurement_theta_min 2.51
_cell_volume 624.4(8)
_computing_cell_refinement 'Bruker SAINT'
_computing_data_collection 'Bruker APEX2'
_computing_data_reduction 'Bruker SAINT'
_computing_molecular_graphics 'Bruker SHELXTL'
_computing_publication_material 'Bruker SHELXTL'
_computing_structure_refinement 'SHELXL-97 (Sheldrick, 2008)'
_computing_structure_solution 'SHELXS-97 (Sheldrick, 2008)'
_diffrn_ambient_temperature 100(2)
_diffrn_measured_fraction_theta_full 1.000
_diffrn_measured_fraction_theta_max 0.925
_diffrn_measurement_device_type 'Bruker APEX-II CCD'
_diffrn_measurement_method '\f and \w scans'
_diffrn_radiation_monochromator graphite
_diffrn_radiation_source 'fine-focus sealed tube'
_diffrn_radiation_type MoK\a
_diffrn_radiation_wavelength 0.71073
_diffrn_reflns_av_R_equivalents 0.0312
_diffrn_reflns_av_sigmaI/netI 0.0209
_diffrn_reflns_limit_h_max 10
_diffrn_reflns_limit_h_min -10
_diffrn_reflns_limit_k_max 14
_diffrn_reflns_limit_k_min -15
_diffrn_reflns_limit_l_max 13
_diffrn_reflns_limit_l_min -12
_diffrn_reflns_number 15705
_diffrn_reflns_theta_full 25.00
_diffrn_reflns_theta_max 32.59
_diffrn_reflns_theta_min 2.51
_exptl_absorpt_coefficient_mu 1.587
_exptl_absorpt_correction_T_max 0.8835
_exptl_absorpt_correction_T_min 0.3823
_exptl_absorpt_correction_type multi-scan
_exptl_absorpt_process_details 'Bruker SADABS'
_exptl_crystal_colour yellow
_exptl_crystal_density_diffrn 1.555
_exptl_crystal_density_method 'not measured'
_exptl_crystal_description PLATE
_exptl_crystal_F_000 292
_exptl_crystal_size_max 0.75
_exptl_crystal_size_mid 0.42
_exptl_crystal_size_min 0.08
_refine_diff_density_max 0.814
_refine_diff_density_min -0.685
_refine_diff_density_rms 0.105
_refine_ls_extinction_method none
_refine_ls_goodness_of_fit_ref 1.026
_refine_ls_hydrogen_treatment constr
_refine_ls_matrix_type full
_refine_ls_number_parameters 85
_refine_ls_number_reflns 2201
_refine_ls_number_restraints 9
_refine_ls_restrained_S_all 1.025
_refine_ls_R_factor_all 0.0474
_refine_ls_R_factor_gt 0.0449
_refine_ls_shift/su_max 0.000
_refine_ls_shift/su_mean 0.000
_refine_ls_structure_factor_coef Fsqd
_refine_ls_weighting_details 'calc w=1/[\s^2^(Fo^2^)+(0.0289P)^2^+2.6360P] where P=(Fo^2^+2Fc^2^)/3'
_refine_ls_weighting_scheme calc
_refine_ls_wR_factor_gt 0.1090
_refine_ls_wR_factor_ref 0.1104
_reflns_number_gt 2084
_reflns_number_total 2201
_reflns_threshold_expression >2sigma(I)
_cod_data_source_file c1dt10540j.txt
_cod_data_source_block x82605_0m
_cod_depositor_comments
;
The following automatic conversions were performed:

'_symmetry_cell_setting' value 'Monoclinic' changed to 'monoclinic'
according to /home/saulius/struct/CIF-dictionaries/cif_core.dic
dictionary named 'cif_core.dic' version 2.4.1 from 2010-06-29.

Automatic conversion script
Id: cif_fix_values 1715 2011-07-08 13:25:40Z adriana 
;
_cod_original_sg_symbol_H-M P2(1)/m
_cod_database_code 7016247

loop_
_symmetry_equiv_pos_as_xyz
'x, y, z'
'-x, y+1/2, -z'
'-x, -y, -z'
'x, -y-1/2, z'

loop_
_atom_site_label
_atom_site_type_symbol
_atom_site_fract_x
_atom_site_fract_y
_atom_site_fract_z
_atom_site_U_iso_or_equiv
_atom_site_adp_type
_atom_site_occupancy
_atom_site_symmetry_multiplicity
_atom_site_calc_flag
_atom_site_refinement_flags
_atom_site_disorder_assembly
_atom_site_disorder_group
Co3 Co 0.72294(6) 0.2500 -0.05656(5) 0.01214(12) Uani 1 2 d S . .
P1 P 1.05787(13) 0.2500 0.09992(11) 0.01824(19) Uani 1 2 d S . .
P2 P 0.86582(16) 0.08222(12) 0.10653(15) 0.0238(2) Uani 0.50 1 d P . 1
B2 B 0.86582(16) 0.08222(12) 0.10653(15) 0.0238(2) Uani 0.50 1 d P . 2
H2 H 0.8735 -0.0125 0.0543 0.029 Uiso 0.50 1 calc PR . 2
B6 B 1.0679(4) 0.1640(3) 0.3100(3) 0.0185(5) Uani 1 1 d . . .
H6 H 1.2098 0.1102 0.3771 0.022 Uiso 1 1 calc R . 1
B7 B 0.6217(4) 0.1645(3) 0.1159(3) 0.0156(4) Uani 1 1 d . . .
H7 H 0.4759 0.1124 0.0589 0.019 Uiso 1 1 calc R A 1
B10 B 0.9477(6) 0.2500 0.4180(5) 0.0257(9) Uani 1 2 d S . .
H10 H 1.0137 0.2500 0.5559 0.031 Uiso 1 2 calc SR . .
B11 B 0.8282(4) 0.1137(3) 0.3074(4) 0.0252(6) Uani 1 1 d . . .
H11 H 0.8161 0.0264 0.3736 0.030 Uiso 1 1 calc R B 1
B12 B 0.6830(6) 0.2500 0.3050(5) 0.0237(9) Uani 1 2 d S . .
H12 H 0.5757 0.2500 0.3685 0.028 Uiso 1 2 calc SR . .
C30 C 0.7383(4) 0.1837(2) -0.2728(3) 0.0219(5) Uani 1 1 d U . .
H30 H 0.8404 0.1316 -0.2817 0.026 Uiso 1 1 calc R . .
C33 C 0.4525(6) 0.2500 -0.2481(5) 0.058(2) Uani 1 2 d SU . .
H33 H 0.3266 0.2500 -0.2373 0.070 Uiso 1 2 calc SR . .
C34 C 0.5623(5) 0.1418(4) -0.2576(3) 0.0427(10) Uani 1 1 d U . .
H34 H 0.5238 0.0569 -0.2543 0.051 Uiso 1 1 calc R . .

loop_
_atom_site_aniso_label
_atom_site_aniso_U_11
_atom_site_aniso_U_22
_atom_site_aniso_U_33
_atom_site_aniso_U_23
_atom_site_aniso_U_13
_atom_site_aniso_U_12
Co3 0.01019(18) 0.0183(2) 0.00793(19) 0.000 0.00352(14) 0.000
P1 0.0139(4) 0.0241(4) 0.0172(4) 0.000 0.0066(3) 0.000
P2 0.0135(4) 0.0292(6) 0.0255(5) 0.0035(4) 0.0042(4) 0.0011(4)
B2 0.0135(4) 0.0292(6) 0.0255(5) 0.0035(4) 0.0042(4) 0.0011(4)
B6 0.0110(10) 0.0250(13) 0.0170(11) 0.0047(10) 0.0027(9) 0.0009(9)
B7 0.0203(11) 0.0146(11) 0.0099(10) 0.0041(8) 0.0039(9) 0.0030(9)
B10 0.0130(15) 0.054(3) 0.0092(15) 0.000 0.0031(13) 0.000
B11 0.0128(10) 0.0353(17) 0.0235(13) 0.0163(12) 0.0027(10) -0.0014(11)
B12 0.0113(15) 0.049(3) 0.0112(15) 0.000 0.0045(12) 0.000
C30 0.0354(13) 0.0191(12) 0.0141(10) -0.0021(9) 0.0128(10) -0.0007(10)
C33 0.0128(16) 0.147(7) 0.0115(17) 0.000 -0.0001(14) 0.000
C34 0.0498(19) 0.062(2) 0.0144(12) -0.0114(13) 0.0104(12) -0.0400(18)

loop_
_atom_type_symbol
_atom_type_description
_atom_type_scat_dispersion_real
_atom_type_scat_dispersion_imag
_atom_type_scat_source
C C 0.0033 0.0016 'International Tables Vol C Tables 4.2.6.8 and 6.1.1.4'
H H 0.0000 0.0000 'International Tables Vol C Tables 4.2.6.8 and 6.1.1.4'
B B 0.0013 0.0007 'International Tables Vol C Tables 4.2.6.8 and 6.1.1.4'
P P 0.1023 0.0942 'International Tables Vol C Tables 4.2.6.8 and 6.1.1.4'
Co Co 0.3494 0.9721 'International Tables Vol C Tables 4.2.6.8 and 6.1.1.4'

loop_
_geom_angle_atom_site_label_1
_geom_angle_atom_site_label_2
_geom_angle_atom_site_label_3
_geom_angle
_geom_angle_site_symmetry_1
_geom_angle_site_symmetry_3
_geom_angle_publ_flag
C33 Co3 C34 40.79(14) . . ?
C33 Co3 C34 40.79(14) . 4_565 ?
C34 Co3 C34 68.3(2) . 4_565 ?
C33 Co3 C30 67.26(15) . . ?
C34 Co3 C30 39.68(12) . . ?
C34 Co3 C30 67.18(13) 4_565 . ?
C33 Co3 C30 67.26(15) . 4_565 ?
C34 Co3 C30 67.18(13) . 4_565 ?
C34 Co3 C30 39.68(12) 4_565 4_565 ?
C30 Co3 C30 39.74(15) . 4_565 ?
C33 Co3 B7 96.19(15) . 4_565 ?
C34 Co3 B7 128.39(13) . 4_565 ?
C34 Co3 B7 98.13(12) 4_565 4_565 ?
C30 Co3 B7 163.05(11) . 4_565 ?
C30 Co3 B7 131.78(11) 4_565 4_565 ?
C33 Co3 B7 96.19(15) . . ?
C34 Co3 B7 98.13(12) . . ?
C34 Co3 B7 128.39(13) 4_565 . ?
C30 Co3 B7 131.78(11) . . ?
C30 Co3 B7 163.05(11) 4_565 . ?
B7 Co3 B7 50.56(15) 4_565 . ?
C33 Co3 P1 163.79(14) . . ?
C34 Co3 P1 129.33(13) . . ?
C34 Co3 P1 129.33(13) 4_565 . ?
C30 Co3 P1 97.57(9) . . ?
C30 Co3 P1 97.57(9) 4_565 . ?
B7 Co3 P1 98.46(9) 4_565 . ?
B7 Co3 P1 98.46(9) . . ?
C33 Co3 P2 125.44(5) . 4_565 ?
C34 Co3 P2 162.14(12) . 4_565 ?
C34 Co3 P2 93.94(14) 4_565 4_565 ?
C30 Co3 P2 132.41(8) . 4_565 ?
C30 Co3 P2 98.05(9) 4_565 4_565 ?
B7 Co3 P2 53.85(8) 4_565 4_565 ?
B7 Co3 P2 94.68(9) . 4_565 ?
P1 Co3 P2 60.19(4) . 4_565 ?
C33 Co3 B2 125.44(5) . 4_565 ?
C34 Co3 B2 162.14(12) . 4_565 ?
C34 Co3 B2 93.94(14) 4_565 4_565 ?
C30 Co3 B2 132.41(8) . 4_565 ?
C30 Co3 B2 98.05(9) 4_565 4_565 ?
B7 Co3 B2 53.85(8) 4_565 4_565 ?
B7 Co3 B2 94.68(9) . 4_565 ?
P1 Co3 B2 60.19(4) . 4_565 ?
P2 Co3 B2 0.00(7) 4_565 4_565 ?
C33 Co3 P2 125.44(5) . . ?
C34 Co3 P2 93.94(14) . . ?
C34 Co3 P2 162.14(12) 4_565 . ?
C30 Co3 P2 98.05(9) . . ?
C30 Co3 P2 132.41(8) 4_565 . ?
B7 Co3 P2 94.68(9) 4_565 . ?
B7 Co3 P2 53.85(8) . . ?
P1 Co3 P2 60.19(4) . . ?
P2 Co3 P2 103.67(8) 4_565 . ?
B2 Co3 P2 103.67(8) 4_565 . ?
B6 P1 B6 53.26(18) 4_565 . ?
B6 P1 Co3 101.72(8) 4_565 . ?
B6 P1 Co3 101.72(8) . . ?
B6 P1 P2 97.73(10) 4_565 . ?
B6 P1 P2 55.30(9) . . ?
Co3 P1 P2 60.03(5) . . ?
B6 P1 P2 55.30(9) 4_565 4_565 ?
B6 P1 P2 97.73(10) . 4_565 ?
Co3 P1 P2 60.03(5) . 4_565 ?
P2 P1 P2 103.44(9) . 4_565 ?
B6 P1 B2 55.30(9) 4_565 4_565 ?
B6 P1 B2 97.73(10) . 4_565 ?
Co3 P1 B2 60.03(5) . 4_565 ?
P2 P1 B2 103.44(9) . 4_565 ?
P2 P1 B2 0.00(6) 4_565 4_565 ?
B11 P2 B7 56.01(11) . . ?
B11 P2 B6 54.42(13) . . ?
B7 P2 B6 96.68(13) . . ?
B11 P2 Co3 104.66(12) . . ?
B7 P2 Co3 59.49(8) . . ?
B6 P2 Co3 102.42(11) . . ?
B11 P2 P1 101.16(11) . . ?
B7 P2 P1 102.28(11) . . ?
B6 P2 P1 56.46(9) . . ?
Co3 P2 P1 59.79(6) . . ?
B10 B6 B11 59.45(18) . . ?
B10 B6 B6 58.91(12) . 4_565 ?
B11 B6 B6 107.30(15) . 4_565 ?
B10 B6 P2 111.45(18) . . ?
B11 B6 P2 60.20(14) . . ?
B6 B6 P2 115.62(9) 4_565 . ?
B10 B6 P1 113.86(18) . . ?
B11 B6 P1 115.35(16) . . ?
B6 B6 P1 63.37(9) 4_565 . ?
P2 B6 P1 68.24(10) . . ?
B10 B6 H6 121.3 . . ?
B11 B6 H6 122.0 . . ?
B6 B6 H6 120.8 4_565 . ?
P2 B6 H6 116.3 . . ?
P1 B6 H6 114.1 . . ?
B12 B7 B7 59.55(11) . 4_565 ?
B12 B7 B11 58.75(17) . . ?
B7 B7 B11 107.07(14) 4_565 . ?
B12 B7 P2 111.08(18) . . ?
B7 B7 P2 116.00(9) 4_565 . ?
B11 B7 P2 59.94(14) . . ?
B12 B7 Co3 114.64(17) . . ?
B7 B7 Co3 64.72(8) 4_565 . ?
B11 B7 Co3 113.51(17) . . ?
P2 B7 Co3 66.67(9) . . ?
B12 B7 H7 121.0 . . ?
B7 B7 H7 119.7 4_565 . ?
B11 B7 H7 123.2 . . ?
P2 B7 H7 116.9 . . ?
Co3 B7 H7 114.5 . . ?
B6 B10 B6 62.2(2) . 4_565 ?
B6 B10 B11 61.12(16) . . ?
B6 B10 B11 111.3(2) 4_565 . ?
B6 B10 B11 111.3(2) . 4_565 ?
B6 B10 B11 61.12(16) 4_565 4_565 ?
B11 B10 B11 109.9(3) . 4_565 ?
B6 B10 B12 110.1(2) . . ?
B6 B10 B12 110.1(2) 4_565 . ?
B11 B10 B12 60.41(15) . . ?
B11 B10 B12 60.41(15) 4_565 . ?
B6 B10 H10 119.6 . . ?
B6 B10 H10 119.6 4_565 . ?
B11 B10 H10 120.4 . . ?
B11 B10 H10 120.4 4_565 . ?
B12 B10 H10 121.1 . . ?
B10 B11 B12 59.9(2) . . ?
B10 B11 B6 59.43(19) . . ?
B12 B11 B6 108.3(2) . . ?
B10 B11 B7 108.0(2) . . ?
B12 B11 B7 59.33(18) . . ?
B6 B11 B7 110.66(19) . . ?
B10 B11 P2 115.8(2) . . ?
B12 B11 P2 115.1(2) . . ?
B6 B11 P2 65.37(14) . . ?
B7 B11 P2 64.05(14) . . ?
B10 B11 H11 120.9 . . ?
B12 B11 H11 121.1 . . ?
B6 B11 H11 120.7 . . ?
B7 B11 H11 121.4 . . ?
P2 B11 H11 113.8 . . ?
B10 B12 B11 59.72(15) . 4_565 ?
B10 B12 B11 59.72(15) . . ?
B11 B12 B11 108.8(3) 4_565 . ?
B10 B12 B7 109.9(2) . . ?
B11 B12 B7 110.7(2) 4_565 . ?
B11 B12 B7 61.92(15) . . ?
B10 B12 B7 109.9(2) . 4_565 ?
B11 B12 B7 61.92(15) 4_565 4_565 ?
B11 B12 B7 110.7(2) . 4_565 ?
B7 B12 B7 60.9(2) . 4_565 ?
B10 B12 H12 121.5 . . ?
B11 B12 H12 120.8 4_565 . ?
B11 B12 H12 120.8 . . ?
B7 B12 H12 119.8 . . ?
B7 B12 H12 119.8 4_565 . ?
C34 C30 C30 108.6(2) . 4_565 ?
C34 C30 Co3 69.16(16) . . ?
C30 C30 Co3 70.13(7) 4_565 . ?
C34 C30 H30 125.7 . . ?
C30 C30 H30 125.7 4_565 . ?
Co3 C30 H30 126.6 . . ?
C34 C33 C34 108.5(4) 4_565 . ?
C34 C33 Co3 70.7(2) 4_565 . ?
C34 C33 Co3 70.7(2) . . ?
C34 C33 H33 125.8 4_565 . ?
C34 C33 H33 125.8 . . ?
Co3 C33 H33 124.4 . . ?
C30 C34 C33 107.2(3) . . ?
C30 C34 Co3 71.16(16) . . ?
C33 C34 Co3 68.5(2) . . ?
C30 C34 H34 126.4 . . ?
C33 C34 H34 126.4 . . ?
Co3 C34 H34 125.5 . . ?

loop_
_geom_bond_atom_site_label_1
_geom_bond_atom_site_label_2
_geom_bond_distance
_geom_bond_site_symmetry_2
_geom_bond_publ_flag
Co3 C33 2.022(4) . ?
Co3 C34 2.052(3) . ?
Co3 C34 2.052(3) 4_565 ?
Co3 C30 2.077(3) . ?
Co3 C30 2.077(3) 4_565 ?
Co3 B7 2.133(3) 4_565 ?
Co3 B7 2.133(3) . ?
Co3 P1 2.2675(17) . ?
Co3 P2 2.2730(17) 4_565 ?
Co3 B2 2.2730(17) 4_565 ?
Co3 P2 2.2730(17) . ?
P1 B6 2.043(3) 4_565 ?
P1 B6 2.043(3) . ?
P1 P2 2.2767(18) . ?
P1 P2 2.2767(18) 4_565 ?
P1 B2 2.2767(18) 4_565 ?
P2 B11 1.924(4) . ?
P2 B7 1.999(3) . ?
P2 B6 2.015(3) . ?
B6 B10 1.773(5) . ?
B6 B11 1.803(4) . ?
B6 B6 1.832(6) 4_565 ?
B6 H6 1.1200 . ?
B7 B12 1.797(4) . ?
B7 B7 1.822(6) 4_565 ?
B7 B11 1.843(4) . ?
B7 H7 1.1200 . ?
B10 B6 1.773(5) 4_565 ?
B10 B11 1.774(4) . ?
B10 B11 1.774(4) 4_565 ?
B10 B12 1.777(6) . ?
B10 H10 1.1200 . ?
B11 B12 1.786(4) . ?
B11 H11 1.1200 . ?
B12 B11 1.786(4) 4_565 ?
B12 B7 1.797(4) 4_565 ?
B12 H12 1.1200 . ?
C30 C34 1.402(4) . ?
C30 C30 1.412(5) 4_565 ?
C30 H30 0.9500 . ?
C33 C34 1.420(5) 4_565 ?
C33 C34 1.420(5) . ?
C33 H33 0.9500 . ?
C34 H34 0.9500 . ?

loop_
_geom_torsion_atom_site_label_1
_geom_torsion_atom_site_label_2
_geom_torsion_atom_site_label_3
_geom_torsion_atom_site_label_4
_geom_torsion
_geom_torsion_site_symmetry_1
_geom_torsion_site_symmetry_2
_geom_torsion_site_symmetry_3
_geom_torsion_site_symmetry_4
_geom_torsion_publ_flag
C33 Co3 P1 B6 152.76(9) . . . 4_565 ?
C34 Co3 P1 B6 -160.68(15) . . . 4_565 ?
C34 Co3 P1 B6 106.20(16) 4_565 . . 4_565 ?
C30 Co3 P1 B6 172.81(12) . . . 4_565 ?
C30 Co3 P1 B6 132.71(12) 4_565 . . 4_565 ?
B7 Co3 P1 B6 -1.66(12) 4_565 . . 4_565 ?
B7 Co3 P1 B6 -52.82(12) . . . 4_565 ?
P2 Co3 P1 B6 37.74(10) 4_565 . . 4_565 ?
B2 Co3 P1 B6 37.74(10) 4_565 . . 4_565 ?
P2 Co3 P1 B6 -92.23(11) . . . 4_565 ?
C33 Co3 P1 B6 -152.76(9) . . . . ?
C34 Co3 P1 B6 -106.20(16) . . . . ?
C34 Co3 P1 B6 160.68(15) 4_565 . . . ?
C30 Co3 P1 B6 -132.71(12) . . . . ?
C30 Co3 P1 B6 -172.81(12) 4_565 . . . ?
B7 Co3 P1 B6 52.82(12) 4_565 . . . ?
B7 Co3 P1 B6 1.66(12) . . . . ?
P2 Co3 P1 B6 92.23(11) 4_565 . . . ?
B2 Co3 P1 B6 92.23(11) 4_565 . . . ?
P2 Co3 P1 B6 -37.74(10) . . . . ?
C33 Co3 P1 P2 -115.02(4) . . . . ?
C34 Co3 P1 P2 -68.46(14) . . . . ?
C34 Co3 P1 P2 -161.58(13) 4_565 . . . ?
C30 Co3 P1 P2 -94.97(9) . . . . ?
C30 Co3 P1 P2 -135.07(8) 4_565 . . . ?
B7 Co3 P1 P2 90.56(9) 4_565 . . . ?
B7 Co3 P1 P2 39.40(8) . . . . ?
P2 Co3 P1 P2 129.97(9) 4_565 . . . ?
B2 Co3 P1 P2 129.97(9) 4_565 . . . ?
C33 Co3 P1 P2 115.02(4) . . . 4_565 ?
C34 Co3 P1 P2 161.58(13) . . . 4_565 ?
C34 Co3 P1 P2 68.46(14) 4_565 . . 4_565 ?
C30 Co3 P1 P2 135.07(8) . . . 4_565 ?
C30 Co3 P1 P2 94.97(9) 4_565 . . 4_565 ?
B7 Co3 P1 P2 -39.40(8) 4_565 . . 4_565 ?
B7 Co3 P1 P2 -90.56(9) . . . 4_565 ?
B2 Co3 P1 P2 0.0 4_565 . . 4_565 ?
P2 Co3 P1 P2 -129.97(9) . . . 4_565 ?
C33 Co3 P1 B2 115.02(4) . . . 4_565 ?
C34 Co3 P1 B2 161.58(13) . . . 4_565 ?
C34 Co3 P1 B2 68.46(14) 4_565 . . 4_565 ?
C30 Co3 P1 B2 135.07(8) . . . 4_565 ?
C30 Co3 P1 B2 94.97(9) 4_565 . . 4_565 ?
B7 Co3 P1 B2 -39.40(8) 4_565 . . 4_565 ?
B7 Co3 P1 B2 -90.56(9) . . . 4_565 ?
P2 Co3 P1 B2 0.0 4_565 . . 4_565 ?
P2 Co3 P1 B2 -129.97(9) . . . 4_565 ?
C33 Co3 P2 B11 -103.55(19) . . . . ?
C34 Co3 P2 B11 -131.61(14) . . . . ?
C34 Co3 P2 B11 -138.3(4) 4_565 . . . ?
C30 Co3 P2 B11 -171.31(12) . . . . ?
C30 Co3 P2 B11 166.01(14) 4_565 . . . ?
B7 Co3 P2 B11 -2.54(12) 4_565 . . . ?
B7 Co3 P2 B11 -34.42(13) . . . . ?
P1 Co3 P2 B11 94.54(11) . . . . ?
P2 Co3 P2 B11 51.35(12) 4_565 . . . ?
B2 Co3 P2 B11 51.35(12) 4_565 . . . ?
C33 Co3 P2 B7 -69.13(19) . . . . ?
C34 Co3 P2 B7 -97.19(14) . . . . ?
C34 Co3 P2 B7 -103.9(4) 4_565 . . . ?
C30 Co3 P2 B7 -136.89(12) . . . . ?
C30 Co3 P2 B7 -159.57(14) 4_565 . . . ?
B7 Co3 P2 B7 31.88(11) 4_565 . . . ?
P1 Co3 P2 B7 128.96(11) . . . . ?
P2 Co3 P2 B7 85.77(11) 4_565 . . . ?
B2 Co3 P2 B7 85.77(11) 4_565 . . . ?
C33 Co3 P2 B6 -159.62(18) . . . . ?
C34 Co3 P2 B6 172.32(13) . . . . ?
C34 Co3 P2 B6 165.6(4) 4_565 . . . ?
C30 Co3 P2 B6 132.62(12) . . . . ?
C30 Co3 P2 B6 109.94(15) 4_565 . . . ?
B7 Co3 P2 B6 -58.61(12) 4_565 . . . ?
B7 Co3 P2 B6 -90.49(13) . . . . ?
P1 Co3 P2 B6 38.47(9) . . . . ?
P2 Co3 P2 B6 -4.72(11) 4_565 . . . ?
B2 Co3 P2 B6 -4.72(11) 4_565 . . . ?
C33 Co3 P2 P1 161.91(16) . . . . ?
C34 Co3 P2 P1 133.85(10) . . . . ?
C34 Co3 P2 P1 127.1(4) 4_565 . . . ?
C30 Co3 P2 P1 94.15(9) . . . . ?
C30 Co3 P2 P1 71.47(12) 4_565 . . . ?
B7 Co3 P2 P1 -97.08(8) 4_565 . . . ?
B7 Co3 P2 P1 -128.96(11) . . . . ?
P2 Co3 P2 P1 -43.19(6) 4_565 . . . ?
B2 Co3 P2 P1 -43.19(6) 4_565 . . . ?
B6 P1 P2 B11 -1.47(13) 4_565 . . . ?
B6 P1 P2 B11 32.62(14) . . . . ?
Co3 P1 P2 B11 -100.59(11) . . . . ?
P2 P1 P2 B11 -57.54(11) 4_565 . . . ?
B2 P1 P2 B11 -57.54(11) 4_565 . . . ?
B6 P1 P2 B7 55.83(12) 4_565 . . . ?
B6 P1 P2 B7 89.92(13) . . . . ?
Co3 P1 P2 B7 -43.28(9) . . . . ?
P2 P1 P2 B7 -0.23(11) 4_565 . . . ?
B2 P1 P2 B7 -0.23(11) 4_565 . . . ?
B6 P1 P2 B6 -34.09(13) 4_565 . . . ?
Co3 P1 P2 B6 -133.20(11) . . . . ?
P2 P1 P2 B6 -90.15(11) 4_565 . . . ?
B2 P1 P2 B6 -90.15(11) 4_565 . . . ?
B6 P1 P2 Co3 99.12(9) 4_565 . . . ?
B6 P1 P2 Co3 133.20(11) . . . . ?
P2 P1 P2 Co3 43.05(7) 4_565 . . . ?
B2 P1 P2 Co3 43.05(7) 4_565 . . . ?
B11 P2 B6 B10 -31.32(17) . . . . ?
B7 P2 B6 B10 7.80(19) . . . . ?
Co3 P2 B6 B10 67.96(17) . . . . ?
P1 P2 B6 B10 108.12(18) . . . . ?
B7 P2 B6 B11 39.12(16) . . . . ?
Co3 P2 B6 B11 99.28(14) . . . . ?
P1 P2 B6 B11 139.44(17) . . . . ?
B11 P2 B6 B6 -96.05(14) . . . 4_565 ?
B7 P2 B6 B6 -56.93(10) . . . 4_565 ?
Co3 P2 B6 B6 3.23(8) . . . 4_565 ?
P1 P2 B6 B6 43.40(6) . . . 4_565 ?
B11 P2 B6 P1 -139.44(17) . . . . ?
B7 P2 B6 P1 -100.32(11) . . . . ?
Co3 P2 B6 P1 -40.17(8) . . . . ?
B6 P1 B6 B10 31.4(2) 4_565 . . . ?
Co3 P1 B6 B10 -64.56(19) . . . . ?
P2 P1 B6 B10 -104.7(2) . . . . ?
P2 P1 B6 B10 -3.69(19) 4_565 . . . ?
B2 P1 B6 B10 -3.69(19) 4_565 . . . ?
B6 P1 B6 B11 97.5(2) 4_565 . . . ?
Co3 P1 B6 B11 1.5(2) . . . . ?
P2 P1 B6 B11 -38.64(18) . . . . ?
P2 P1 B6 B11 62.4(2) 4_565 . . . ?
B2 P1 B6 B11 62.4(2) 4_565 . . . ?
Co3 P1 B6 B6 -95.97(5) . . . 4_565 ?
P2 P1 B6 B6 -136.13(7) . . . 4_565 ?
P2 P1 B6 B6 -35.10(5) 4_565 . . 4_565 ?
B2 P1 B6 B6 -35.10(5) 4_565 . . 4_565 ?
B6 P1 B6 P2 136.13(7) 4_565 . . . ?
Co3 P1 B6 P2 40.16(8) . . . . ?
P2 P1 B6 P2 101.03(10) 4_565 . . . ?
B2 P1 B6 P2 101.03(10) 4_565 . . . ?
B11 P2 B7 B12 30.06(17) . . . . ?
B6 P2 B7 B12 -8.18(18) . . . . ?
Co3 P2 B7 B12 -108.68(17) . . . . ?
P1 P2 B7 B12 -65.23(16) . . . . ?
B11 P2 B7 B7 95.45(14) . . . 4_565 ?
B6 P2 B7 B7 57.21(11) . . . 4_565 ?
Co3 P2 B7 B7 -43.29(5) . . . 4_565 ?
P1 P2 B7 B7 0.16(8) . . . 4_565 ?
B6 P2 B7 B11 -38.24(16) . . . . ?
Co3 P2 B7 B11 -138.74(16) . . . . ?
P1 P2 B7 B11 -95.29(14) . . . . ?
B11 P2 B7 Co3 138.74(16) . . . . ?
B6 P2 B7 Co3 100.50(12) . . . . ?
P1 P2 B7 Co3 43.45(7) . . . . ?
C33 Co3 B7 B12 -126.50(18) . . . . ?
C34 Co3 B7 B12 -167.6(2) . . . . ?
C34 Co3 B7 B12 -98.8(2) 4_565 . . . ?
C30 Co3 B7 B12 168.62(17) . . . . ?
C30 Co3 B7 B12 -138.7(3) 4_565 . . . ?
B7 Co3 B7 B12 -33.56(19) 4_565 . . . ?
P1 Co3 B7 B12 60.47(17) . . . . ?
P2 Co3 B7 B12 -0.05(18) 4_565 . . . ?
B2 Co3 B7 B12 -0.05(18) 4_565 . . . ?
P2 Co3 B7 B12 103.48(19) . . . . ?
C33 Co3 B7 B7 -92.93(7) . . . 4_565 ?
C34 Co3 B7 B7 -134.01(14) . . . 4_565 ?
C34 Co3 B7 B7 -65.28(16) 4_565 . . 4_565 ?
C30 Co3 B7 B7 -157.82(15) . . . 4_565 ?
C30 Co3 B7 B7 -105.1(4) 4_565 . . 4_565 ?
P1 Co3 B7 B7 94.03(4) . . . 4_565 ?
P2 Co3 B7 B7 33.51(5) 4_565 . . 4_565 ?
B2 Co3 B7 B7 33.51(5) 4_565 . . 4_565 ?
P2 Co3 B7 B7 137.04(6) . . . 4_565 ?
C33 Co3 B7 B11 168.53(18) . . . . ?
C34 Co3 B7 B11 127.4(2) . . . . ?
C34 Co3 B7 B11 -163.8(2) 4_565 . . . ?
C30 Co3 B7 B11 103.6(2) . . . . ?
C30 Co3 B7 B11 156.4(3) 4_565 . . . ?
B7 Co3 B7 B11 -98.54(18) 4_565 . . . ?
P1 Co3 B7 B11 -4.51(19) . . . . ?
P2 Co3 B7 B11 -65.03(18) 4_565 . . . ?
B2 Co3 B7 B11 -65.03(18) 4_565 . . . ?
P2 Co3 B7 B11 38.50(16) . . . . ?
C33 Co3 B7 P2 130.03(9) . . . . ?
C34 Co3 B7 P2 88.95(16) . . . . ?
C34 Co3 B7 P2 157.68(15) 4_565 . . . ?
C30 Co3 B7 P2 65.15(15) . . . . ?
C30 Co3 B7 P2 117.9(3) 4_565 . . . ?
B7 Co3 B7 P2 -137.04(6) 4_565 . . . ?
P1 Co3 B7 P2 -43.01(8) . . . . ?
P2 Co3 B7 P2 -103.52(9) 4_565 . . . ?
B2 Co3 B7 P2 -103.52(9) 4_565 . . . ?
B11 B6 B10 B6 -139.38(18) . . . 4_565 ?
P2 B6 B10 B6 -107.79(15) . . . 4_565 ?
P1 B6 B10 B6 -33.0(2) . . . 4_565 ?
B6 B6 B10 B11 139.38(18) 4_565 . . . ?
P2 B6 B10 B11 31.59(17) . . . . ?
P1 B6 B10 B11 106.42(18) . . . . ?
B11 B6 B10 B11 -101.7(3) . . . 4_565 ?
B6 B6 B10 B11 37.71(14) 4_565 . . 4_565 ?
P2 B6 B10 B11 -70.1(2) . . . 4_565 ?
P1 B6 B10 B11 4.7(3) . . . 4_565 ?
B11 B6 B10 B12 -36.62(17) . . . . ?
B6 B6 B10 B12 102.76(18) 4_565 . . . ?
P2 B6 B10 B12 -5.0(2) . . . . ?
P1 B6 B10 B12 69.8(2) . . . . ?
B6 B10 B11 B12 -139.9(2) . . . . ?
B6 B10 B11 B12 -101.7(2) 4_565 . . . ?
B11 B10 B11 B12 -36.0(3) 4_565 . . . ?
B6 B10 B11 B6 38.2(2) 4_565 . . . ?
B11 B10 B11 B6 103.9(3) 4_565 . . . ?
B12 B10 B11 B6 139.9(2) . . . . ?
B6 B10 B11 B7 -103.8(2) . . . . ?
B6 B10 B11 B7 -65.7(3) 4_565 . . . ?
B11 B10 B11 B7 0.1(4) 4_565 . . . ?
B12 B10 B11 B7 36.1(2) . . . . ?
B6 B10 B11 P2 -34.56(18) . . . . ?
B6 B10 B11 P2 3.6(3) 4_565 . . . ?
B11 B10 B11 P2 69.4(3) 4_565 . . . ?
B12 B10 B11 P2 105.3(2) . . . . ?
B6 B6 B11 B10 -35.73(15) 4_565 . . . ?
P2 B6 B11 B10 -145.82(19) . . . . ?
P1 B6 B11 B10 -103.9(2) . . . . ?
B10 B6 B11 B12 35.9(2) . . . . ?
B6 B6 B11 B12 0.2(2) 4_565 . . . ?
P2 B6 B11 B12 -109.9(2) . . . . ?
P1 B6 B11 B12 -67.9(3) . . . . ?
B10 B6 B11 B7 99.2(3) . . . . ?
B6 B6 B11 B7 63.5(2) 4_565 . . . ?
P2 B6 B11 B7 -46.58(18) . . . . ?
P1 B6 B11 B7 -4.6(3) . . . . ?
B10 B6 B11 P2 145.82(19) . . . . ?
B6 B6 B11 P2 110.09(10) 4_565 . . . ?
P1 B6 B11 P2 41.93(17) . . . . ?
B12 B7 B11 B10 -36.3(2) . . . . ?
B7 B7 B11 B10 -0.1(2) 4_565 . . . ?
P2 B7 B11 B10 110.6(2) . . . . ?
Co3 B7 B11 B10 69.2(2) . . . . ?
B7 B7 B11 B12 36.24(15) 4_565 . . . ?
P2 B7 B11 B12 146.86(19) . . . . ?
Co3 B7 B11 B12 105.5(2) . . . . ?
B12 B7 B11 B6 -99.6(3) . . . . ?
B7 B7 B11 B6 -63.4(2) 4_565 . . . ?
P2 B7 B11 B6 47.25(19) . . . . ?
Co3 B7 B11 B6 5.9(3) . . . . ?
B12 B7 B11 P2 -146.86(19) . . . . ?
B7 B7 B11 P2 -110.62(10) 4_565 . . . ?
Co3 B7 B11 P2 -41.33(15) . . . . ?
B7 P2 B11 B10 -98.4(2) . . . . ?
B6 P2 B11 B10 32.50(18) . . . . ?
Co3 P2 B11 B10 -62.4(2) . . . . ?
P1 P2 B11 B10 -1.0(2) . . . . ?
B7 P2 B11 B12 -31.29(18) . . . . ?
B6 P2 B11 B12 99.6(2) . . . . ?
Co3 P2 B11 B12 4.7(2) . . . . ?
P1 P2 B11 B12 66.1(2) . . . . ?
B7 P2 B11 B6 -130.9(2) . . . . ?
Co3 P2 B11 B6 -94.94(14) . . . . ?
P1 P2 B11 B6 -33.53(14) . . . . ?
B6 P2 B11 B7 130.9(2) . . . . ?
Co3 P2 B11 B7 35.97(13) . . . . ?
P1 P2 B11 B7 97.38(13) . . . . ?
B6 B10 B12 B11 -103.6(2) . . . 4_565 ?
B6 B10 B12 B11 -36.92(18) 4_565 . . 4_565 ?
B11 B10 B12 B11 -140.6(3) . . . 4_565 ?
B6 B10 B12 B11 36.92(18) . . . . ?
B6 B10 B12 B11 103.6(2) 4_565 . . . ?
B11 B10 B12 B11 140.6(3) 4_565 . . . ?
B6 B10 B12 B7 -0.7(2) . . . . ?
B6 B10 B12 B7 65.99(18) 4_565 . . . ?
B11 B10 B12 B7 -37.66(17) . . . . ?
B11 B10 B12 B7 102.9(2) 4_565 . . . ?
B6 B10 B12 B7 -65.99(18) . . . 4_565 ?
B6 B10 B12 B7 0.7(2) 4_565 . . 4_565 ?
B11 B10 B12 B7 -102.9(2) . . . 4_565 ?
B11 B10 B12 B7 37.66(17) 4_565 . . 4_565 ?
B6 B11 B12 B10 -35.8(2) . . . . ?
B7 B11 B12 B10 -139.4(2) . . . . ?
P2 B11 B12 B10 -106.5(2) . . . . ?
B10 B11 B12 B11 35.4(3) . . . 4_565 ?
B6 B11 B12 B11 -0.4(4) . . . 4_565 ?
B7 B11 B12 B11 -104.0(3) . . . 4_565 ?
P2 B11 B12 B11 -71.1(3) . . . 4_565 ?
B10 B11 B12 B7 139.4(2) . . . . ?
B6 B11 B12 B7 103.6(2) . . . . ?
P2 B11 B12 B7 32.88(18) . . . . ?
B10 B11 B12 B7 101.6(2) . . . 4_565 ?
B6 B11 B12 B7 65.9(3) . . . 4_565 ?
B7 B11 B12 B7 -37.76(18) . . . 4_565 ?
P2 B11 B12 B7 -4.9(3) . . . 4_565 ?
B7 B7 B12 B10 -102.32(17) 4_565 . . . ?
B11 B7 B12 B10 36.72(16) . . . . ?
P2 B7 B12 B10 6.3(2) . . . . ?
Co3 B7 B12 B10 -66.87(18) . . . . ?
B7 B7 B12 B11 -38.19(14) 4_565 . . 4_565 ?
B11 B7 B12 B11 100.8(3) . . . 4_565 ?
P2 B7 B12 B11 70.4(2) . . . 4_565 ?
Co3 B7 B12 B11 -2.7(3) . . . 4_565 ?
B7 B7 B12 B11 -139.04(17) 4_565 . . . ?
P2 B7 B12 B11 -30.47(16) . . . . ?
Co3 B7 B12 B11 -103.60(18) . . . . ?
B11 B7 B12 B7 139.04(17) . . . 4_565 ?
P2 B7 B12 B7 108.57(13) . . . 4_565 ?
Co3 B7 B12 B7 35.4(2) . . . 4_565 ?
C33 Co3 C30 C34 -38.7(2) . . . . ?
C34 Co3 C30 C34 -83.1(3) 4_565 . . . ?
C30 Co3 C30 C34 -120.0(2) 4_565 . . . ?
B7 Co3 C30 C34 -51.8(4) 4_565 . . . ?
B7 Co3 C30 C34 38.7(3) . . . . ?
P1 Co3 C30 C34 147.3(2) . . . . ?
P2 Co3 C30 C34 -156.6(2) 4_565 . . . ?
B2 Co3 C30 C34 -156.6(2) 4_565 . . . ?
P2 Co3 C30 C34 86.5(2) . . . . ?
C33 Co3 C30 C30 81.29(7) . . . 4_565 ?
C34 Co3 C30 C30 120.0(2) . . . 4_565 ?
C34 Co3 C30 C30 36.88(15) 4_565 . . 4_565 ?
B7 Co3 C30 C30 68.2(3) 4_565 . . 4_565 ?
B7 Co3 C30 C30 158.71(14) . . . 4_565 ?
P1 Co3 C30 C30 -92.75(3) . . . 4_565 ?
P2 Co3 C30 C30 -36.66(7) 4_565 . . 4_565 ?
B2 Co3 C30 C30 -36.66(7) 4_565 . . 4_565 ?
P2 Co3 C30 C30 -153.56(6) . . . 4_565 ?
C34 Co3 C33 C34 -118.6(4) . . . 4_565 ?
C30 Co3 C33 C34 -80.9(2) . . . 4_565 ?
C30 Co3 C33 C34 -37.66(19) 4_565 . . 4_565 ?
B7 Co3 C33 C34 95.3(2) 4_565 . . 4_565 ?
B7 Co3 C33 C34 146.2(2) . . . 4_565 ?
P1 Co3 C33 C34 -59.28(19) . . . 4_565 ?
P2 Co3 C33 C34 45.9(3) 4_565 . . 4_565 ?
B2 Co3 C33 C34 45.9(3) 4_565 . . 4_565 ?
P2 Co3 C33 C34 -164.47(14) . . . 4_565 ?
C34 Co3 C33 C34 118.6(4) 4_565 . . . ?
C30 Co3 C33 C34 37.66(19) . . . . ?
C30 Co3 C33 C34 80.9(2) 4_565 . . . ?
B7 Co3 C33 C34 -146.2(2) 4_565 . . . ?
B7 Co3 C33 C34 -95.3(2) . . . . ?
P1 Co3 C33 C34 59.28(19) . . . . ?
P2 Co3 C33 C34 164.47(14) 4_565 . . . ?
B2 Co3 C33 C34 164.47(14) 4_565 . . . ?
P2 Co3 C33 C34 -45.9(3) . . . . ?
C30 C30 C34 C33 0.0(3) 4_565 . . . ?
Co3 C30 C34 C33 59.2(2) . . . . ?
C30 C30 C34 Co3 -59.24(10) 4_565 . . . ?
C34 C33 C34 C30 0.0(5) 4_565 . . . ?
Co3 C33 C34 C30 -61.0(2) . . . . ?
C34 C33 C34 Co3 61.0(3) 4_565 . . . ?
C33 Co3 C34 C30 118.1(3) . . . . ?
C34 Co3 C34 C30 79.9(2) 4_565 . . . ?
C30 Co3 C34 C30 36.93(18) 4_565 . . . ?
B7 Co3 C34 C30 163.00(16) 4_565 . . . ?
B7 Co3 C34 C30 -151.88(19) . . . . ?
P1 Co3 C34 C30 -43.9(3) . . . . ?
P2 Co3 C34 C30 72.7(5) 4_565 . . . ?
B2 Co3 C34 C30 72.7(5) 4_565 . . . ?
P2 Co3 C34 C30 -97.86(19) . . . . ?
C34 Co3 C34 C33 -38.1(2) 4_565 . . . ?
C30 Co3 C34 C33 -118.1(3) . . . . ?
C30 Co3 C34 C33 -81.1(2) 4_565 . . . ?
B7 Co3 C34 C33 44.9(3) 4_565 . . . ?
B7 Co3 C34 C33 90.1(2) . . . . ?
P1 Co3 C34 C33 -161.92(18) . . . . ?
P2 Co3 C34 C33 -45.3(4) 4_565 . . . ?
B2 Co3 C34 C33 -45.3(4) 4_565 . . . ?
P2 Co3 C34 C33 144.1(2) . . . . ?
